data_7232759
loop_
_publ_author_name
'Ward, Martin R.'
'Oswald, Iain D. H.'

_publ_section_title
;
 Antisolvent addition at extreme conditions
;
_journal_issue 30
_journal_name_full CrystEngComm
_journal_page_first 4437
_journal_paper_doi 10.1039/C9CE00365G
_journal_volume 21
_journal_year 2019
_chemical_formula_moiety 'C H4 O, C8 H9 N O2'
_chemical_formula_sum 'C9 H13 N O3'
_chemical_formula_weight 183.20
_chemical_name_common 'paracetamol:methanol solvate, (1:1)'
_chemical_name_systematic 'acetaminophen:methanol solvate'
_space_group_crystal_system monoclinic
_space_group_IT_number 14
_space_group_name_Hall '-P 2yn'
_space_group_name_H-M_alt 'P 1 21/n 1'
_symmetry_space_group_name_Hall '-P 2yn'
_symmetry_space_group_name_H-M 'P 1 21/n 1'
_atom_sites_solution_hydrogens geom
_atom_sites_solution_primary dual
_audit_creation_date 2019-03-11
_audit_creation_method
;
Olex2 1.2
(compiled 2018.05.29 svn.r3508 for OlexSys, GUI svn.r5506)
;
_audit_update_record
;
2019-04-24 deposited with the CCDC.    2019-05-09 downloaded from the CCDC.
;
_cell_angle_alpha 90
_cell_angle_beta 116.209(7)
_cell_angle_gamma 90
_cell_formula_units_Z 12
_cell_length_a 13.0234(15)
_cell_length_b 17.2078(9)
_cell_length_c 13.0925(15)
_cell_measurement_reflns_used 2271
_cell_measurement_temperature 293.15
_cell_measurement_theta_max 23.12
_cell_measurement_theta_min 2.93
_cell_volume 2632.4(5)
_computing_cell_refinement 'SAINT v8.37A (Bruker, 2015)'
_computing_data_collection 'Bruker, Apex3'
_computing_data_reduction 'SAINT v8.37A (Bruker, 2015)'
_computing_molecular_graphics 'Olex2 (Dolomanov et al., 2009)'
_computing_publication_material 'Olex2 (Dolomanov et al., 2009)'
_computing_structure_refinement 'XL (Sheldrick, 2008)'
_computing_structure_solution 'XT (Sheldrick, 2015)'
_diffrn_ambient_temperature 293.15
_diffrn_detector 'Bruker APEX2 area detector'
_diffrn_detector_area_resol_mean 7.9
_diffrn_detector_type 'CCD area detector'
_diffrn_measured_fraction_theta_full 0.320
_diffrn_measured_fraction_theta_max 0.320
_diffrn_measurement_device 'three-circle diffractometer'
_diffrn_measurement_device_type 'Bruker APEX-II CCD'
_diffrn_measurement_method '\w scans'
_diffrn_radiation_monochromator 'mirror optics'
_diffrn_radiation_probe x-ray
_diffrn_radiation_type MoK\a
_diffrn_radiation_wavelength 0.71073
_diffrn_reflns_av_R_equivalents 0.0778
_diffrn_reflns_av_unetI/netI 0.0455
_diffrn_reflns_Laue_measured_fraction_full 0.320
_diffrn_reflns_Laue_measured_fraction_max 0.320
_diffrn_reflns_limit_h_max 9
_diffrn_reflns_limit_h_min -9
_diffrn_reflns_limit_k_max 17
_diffrn_reflns_limit_k_min -17
_diffrn_reflns_limit_l_max 11
_diffrn_reflns_limit_l_min -11
_diffrn_reflns_number 12022
_diffrn_reflns_point_group_measured_fraction_full 0.320
_diffrn_reflns_point_group_measured_fraction_max 0.320
_diffrn_reflns_theta_full 23.294
_diffrn_reflns_theta_max 23.294
_diffrn_reflns_theta_min 2.935
_diffrn_source 'microfocus sealed X-ray tube'
_diffrn_source_type 'Incoatec I\ms'
_diffrn_standards_number 0
_exptl_absorpt_coefficient_mu 0.104
_exptl_absorpt_correction_T_max 0.7449
_exptl_absorpt_correction_T_min 0.6324
_exptl_absorpt_correction_type multi-scan
_exptl_absorpt_process_details
'SADABS-2016/2 (Bruker,2016/2) was used for absorption correction. wR2(int) was 0.1071 before and 0.0616 after correction. The Ratio of minimum to maximum transmission is 0.8490. The \l/2 correction factor is Not present.'
_exptl_crystal_colour 'clear colourless'
_exptl_crystal_colour_lustre clear
_exptl_crystal_colour_primary colourless
_exptl_crystal_density_diffrn 1.387
_exptl_crystal_description block
_exptl_crystal_F_000 1176
_exptl_crystal_recrystallization_method 'crystallization occurred at 0.72 GPa during decompression from approx 0.8 GPa'
_exptl_crystal_size_max 0.15
_exptl_crystal_size_mid 0.14
_exptl_crystal_size_min 0.05
_refine_diff_density_max 0.305
_refine_diff_density_min -0.232
_refine_diff_density_rms 0.055
_refine_ls_extinction_method none
_refine_ls_goodness_of_fit_ref 1.065
_refine_ls_hydrogen_treatment constr
_refine_ls_matrix_type full
_refine_ls_number_parameters 130
_refine_ls_number_reflns 1214
_refine_ls_number_restraints 0
_refine_ls_restrained_S_all 1.065
_refine_ls_R_factor_all 0.1259
_refine_ls_R_factor_gt 0.0941
_refine_ls_shift/su_max 0.000
_refine_ls_shift/su_mean 0.000
_refine_ls_structure_factor_coef Fsqd
_refine_ls_weighting_details 'w=1/[\s^2^(Fo^2^)+(0.1537P)^2^+6.2874P] where P=(Fo^2^+2Fc^2^)/3'
_refine_ls_weighting_scheme calc
_refine_ls_wR_factor_gt 0.2449
_refine_ls_wR_factor_ref 0.2721
_reflns_Friedel_coverage 0.000
_reflns_number_gt 819
_reflns_number_total 1214
_reflns_threshold_expression 'I > 2\s(I)'
_cod_data_source_file c9ce00365g1.cif
_cod_data_source_block 1
_cod_depositor_comments 'Adding full bibliography for 7232755--7232759.cif.'
_cod_database_code 7232759
_shelx_shelxl_version_number 2014/7
_shelx_space_group_comment
;
The symmetry employed for this shelxl refinement is uniquely defined
by the following loop, which should always be used as a source of
symmetry information in preference to the above space-group names.
They are only intended as comments.
;
_olex2_refinement_description
;
1. Fixed Uiso
 At 1.2 times of:
  All C(H) groups, All N(H) groups
 At 1.5 times of:
  All C(H,H,H) groups, All O(H) groups
2. Rigid body (RIGU) restrains
 All non-hydrogen atoms
 with sigma for 1-2 distances of 0.004 and sigma for 1-3 distances of 0.004
3.a Aromatic/amide H refined with riding coordinates:
 N1C(H1CA), N1A(H1AA), N1B(H1BA), C5A(H5A), C6A(H6A), C2A(H2A), C3A(H3A),
 C2C(H2C), C3C(H3C), C5C(H5C), C6C(H6C), C2B(H2B), C3B(H3B), C5B(H5B), C6B(H6B)
3.b Fitted hexagon refined as free rotating group:
 C4A(C5A,C6A,C1A,C2A,C3A), C1C(C2C,C3C,C4C,C5C,C6C), C1B(C2B,C3B,C4B,C5B,C6B)
3.c Tetrahedral OH refined with riding coordinates:
 O3C(H3CA), O3A(H3AA), O3B(H3BA)
3.d Idealised Me refined as rotating group:
 C9C(H9CA,H9CB,H9CC), C8C(H8CA,H8CB,H8CC), C9A(H9AA,H9AB,H9AC), C8A(H8AA,H8AB,
 H8AC), C8B(H8BA,H8BB,H8BC), C9B(H9BA,H9BB,H9BC)
3.e Idealised tetrahedral OH refined as rotating group:
 O1C(H1C), O1B(H1B), O1A(H1A)
;
_olex2_exptl_crystal_mounting_method 'Diamond anvil cell'
_olex2_submission_special_instructions 'No special instructions were received'

loop_
_space_group_symop_operation_xyz
'x, y, z'
'-x+1/2, y+1/2, -z+1/2'
'-x, -y, -z'
'x-1/2, -y-1/2, z-1/2'

loop_
_atom_site_label
_atom_site_type_symbol
_atom_site_fract_x
_atom_site_fract_y
_atom_site_fract_z
_atom_site_U_iso_or_equiv
_atom_site_adp_type
_atom_site_occupancy
_atom_site_site_symmetry_order
_atom_site_calc_flag
_atom_site_refinement_flags_posn
_atom_site_refinement_flags_adp
O3C O 1.2529(9) 0.4156(3) 0.8526(7) 0.0290(17) Uiso 1 1 d . U
H3CA H 1.2526 0.4498 0.8089 0.044 Uiso 1 1 calc R .
O2C O 0.7762(8) 0.4752(3) 0.3075(7) 0.0264(16) Uiso 1 1 d . U
O1C O 1.1225(8) 0.2937(3) 0.7730(7) 0.0252(16) Uiso 1 1 d . U
H1C H 1.1403 0.3295 0.8190 0.038 Uiso 1 1 calc GR .
O1B O 0.5160(8) 0.3008(3) 0.5128(6) 0.0241(16) Uiso 1 1 d . U
H1B H 0.5623 0.3366 0.5324 0.036 Uiso 1 1 calc GR .
O2B O 0.1595(8) 0.4742(3) 0.0464(7) 0.0248(16) Uiso 1 1 d . U
O2A O 0.6255(8) 0.5288(3) 0.4236(7) 0.0285(16) Uiso 1 1 d . U
O3A O 0.1198(10) 0.5973(3) -0.0972(8) 0.043(2) Uiso 1 1 d . U
H3AA H 0.1223 0.5581 -0.0605 0.065 Uiso 1 1 calc R .
O1A O 0.2833(8) 0.6990(3) -0.0501(7) 0.0301(17) Uiso 1 1 d . U
H1A H 0.2690 0.6610 -0.0921 0.045 Uiso 1 1 calc GR .
O3B O 0.6558(9) 0.4192(3) 0.5829(7) 0.0326(18) Uiso 1 1 d . U
H3BA H 0.6548 0.4532 0.5385 0.049 Uiso 1 1 calc R .
N1C N 0.7415(10) 0.3590(4) 0.3643(8) 0.0189(18) Uiso 1 1 d . U
H1CA H 0.6915 0.3223 0.3447 0.023 Uiso 1 1 calc R .
N1A N 0.6601(10) 0.6448(4) 0.3666(8) 0.0227(18) Uiso 1 1 d . U
H1AA H 0.7104 0.6812 0.3855 0.027 Uiso 1 1 calc R .
C9C C 1.3525(13) 0.4224(6) 0.9567(10) 0.030(2) Uiso 1 1 d . U
H9CA H 1.4183 0.4265 0.9420 0.045 Uiso 1 1 calc GR .
H9CB H 1.3599 0.3774 1.0027 0.045 Uiso 1 1 calc GR .
H9CC H 1.3470 0.4681 0.9961 0.045 Uiso 1 1 calc GR .
N1B N 0.1474(10) 0.3496(4) 0.0890(8) 0.0214(18) Uiso 1 1 d . U
H1BA H 0.1082 0.3077 0.0635 0.026 Uiso 1 1 calc R .
C8C C 0.6000(13) 0.4127(6) 0.1902(10) 0.029(2) Uiso 1 1 d . U
H8CA H 0.6079 0.4119 0.1207 0.044 Uiso 1 1 calc GR .
H8CB H 0.5540 0.4563 0.1897 0.044 Uiso 1 1 calc GR .
H8CC H 0.5639 0.3655 0.1966 0.044 Uiso 1 1 calc GR .
C9A C 0.0296(17) 0.5902(5) -0.2087(12) 0.042(3) Uiso 1 1 d . U
H9AA H 0.0565 0.5626 -0.2559 0.063 Uiso 1 1 calc GR .
H9AB H 0.0041 0.6410 -0.2398 0.063 Uiso 1 1 calc GR .
H9AC H -0.0328 0.5622 -0.2058 0.063 Uiso 1 1 calc GR .
C7C C 0.7170(13) 0.4193(5) 0.2902(10) 0.021(2) Uiso 1 1 d . U
C8A C 0.7978(13) 0.5916(6) 0.5441(11) 0.028(2) Uiso 1 1 d . U
H8AA H 0.7873 0.5824 0.6112 0.042 Uiso 1 1 calc GR .
H8AB H 0.8280 0.6430 0.5473 0.042 Uiso 1 1 calc GR .
H8AC H 0.8503 0.5541 0.5399 0.042 Uiso 1 1 calc GR .
C7A C 0.6849(13) 0.5846(5) 0.4408(10) 0.026(2) Uiso 1 1 d . U
C4A C 0.3742(6) 0.6824(3) 0.0529(5) 0.022(2) Uiso 1 1 d . U
C5A C 0.4721(7) 0.7276(3) 0.0868(5) 0.031(3) Uiso 1 1 d G U
H5A H 0.4752 0.7671 0.0397 0.038 Uiso 1 1 calc R .
C6A C 0.5655(6) 0.7139(3) 0.1911(6) 0.028(2) Uiso 1 1 d G U
H6A H 0.6310 0.7442 0.2138 0.034 Uiso 1 1 calc R .
C1A C 0.5608(6) 0.6550(3) 0.2615(5) 0.022(2) Uiso 1 1 d G U
C2A C 0.4629(7) 0.6097(3) 0.2276(5) 0.026(2) Uiso 1 1 d G U
H2A H 0.4598 0.5702 0.2747 0.032 Uiso 1 1 calc R .
C3A C 0.3695(6) 0.6234(3) 0.1233(6) 0.022(2) Uiso 1 1 d G U
H3A H 0.3040 0.5931 0.1006 0.026 Uiso 1 1 calc R .
C1C C 0.8397(6) 0.3490(3) 0.4705(5) 0.018(2) Uiso 1 1 d . U
C2C C 0.9365(7) 0.3957(3) 0.5081(5) 0.022(2) Uiso 1 1 d G U
H2C H 0.9380 0.4383 0.4650 0.026 Uiso 1 1 calc R .
C3C C 1.0312(6) 0.3788(3) 0.6100(6) 0.020(2) Uiso 1 1 d G U
H3C H 1.0960 0.4101 0.6352 0.024 Uiso 1 1 calc R .
C4C C 1.0290(6) 0.3152(3) 0.6743(5) 0.017(2) Uiso 1 1 d G U
C5C C 0.9321(6) 0.2684(3) 0.6367(5) 0.023(2) Uiso 1 1 d G U
H5C H 0.9307 0.2258 0.6798 0.028 Uiso 1 1 calc R .
C6C C 0.8375(6) 0.2853(3) 0.5348(6) 0.024(2) Uiso 1 1 d G U
H6C H 0.7727 0.2540 0.5096 0.029 Uiso 1 1 calc R .
C7B C 0.1120(13) 0.4109(5) 0.0184(11) 0.025(2) Uiso 1 1 d . U
C1B C 0.2398(7) 0.3436(3) 0.1992(5) 0.018(2) Uiso 1 1 d . U
C2B C 0.3321(7) 0.3945(3) 0.2382(5) 0.023(2) Uiso 1 1 d G U
H2B H 0.3316 0.4371 0.1942 0.028 Uiso 1 1 calc R .
C3B C 0.4253(6) 0.3817(3) 0.3430(6) 0.022(2) Uiso 1 1 d G U
H3B H 0.4871 0.4158 0.3691 0.026 Uiso 1 1 calc R .
C4B C 0.4262(7) 0.3181(3) 0.4087(6) 0.021(2) Uiso 1 1 d G U
C5B C 0.3338(7) 0.2672(3) 0.3697(5) 0.026(2) Uiso 1 1 d G U
H5B H 0.3344 0.2246 0.4137 0.032 Uiso 1 1 calc R .
C6B C 0.2406(6) 0.2799(3) 0.2649(6) 0.022(2) Uiso 1 1 d G U
H6B H 0.1788 0.2459 0.2388 0.026 Uiso 1 1 calc R .
C8B C 0.0088(12) 0.3998(6) -0.0904(10) 0.028(2) Uiso 1 1 d . U
H8BA H 0.0306 0.3960 -0.1513 0.042 Uiso 1 1 calc GR .
H8BB H -0.0418 0.4433 -0.1037 0.042 Uiso 1 1 calc GR .
H8BC H -0.0295 0.3530 -0.0868 0.042 Uiso 1 1 calc GR .
C9B C 0.7596(13) 0.4230(6) 0.6825(10) 0.031(2) Uiso 1 1 d . U
H9BA H 0.8222 0.4244 0.6626 0.046 Uiso 1 1 calc GR .
H9BB H 0.7667 0.3780 0.7286 0.046 Uiso 1 1 calc GR .
H9BC H 0.7607 0.4690 0.7243 0.046 Uiso 1 1 calc GR .

loop_
_atom_type_symbol
_atom_type_description
_atom_type_scat_dispersion_real
_atom_type_scat_dispersion_imag
_atom_type_scat_source
C C 0.0033 0.0016 'International Tables Vol C Tables 4.2.6.8 and 6.1.1.4'
H H 0.0000 0.0000 'International Tables Vol C Tables 4.2.6.8 and 6.1.1.4'
N N 0.0061 0.0033 'International Tables Vol C Tables 4.2.6.8 and 6.1.1.4'
O O 0.0106 0.0060 'International Tables Vol C Tables 4.2.6.8 and 6.1.1.4'

loop_
_geom_angle_atom_site_label_1
_geom_angle_atom_site_label_2
_geom_angle_atom_site_label_3
_geom_angle
C9C O3C H3CA 109.5
C4C O1C H1C 109.5
C4B O1B H1B 109.5
C9A O3A H3AA 109.5
C4A O1A H1A 109.5
C9B O3B H3BA 109.5
C7C N1C H1CA 116.0
C7C N1C C1C 128.0(8)
C1C N1C H1CA 116.0
C7A N1A H1AA 116.1
C7A N1A C1A 127.8(9)
C1A N1A H1AA 116.1
O3C C9C H9CA 109.5
O3C C9C H9CB 109.5
O3C C9C H9CC 109.5
H9CA C9C H9CB 109.5
H9CA C9C H9CC 109.5
H9CB C9C H9CC 109.5
C7B N1B H1BA 115.2
C7B N1B C1B 129.5(7)
C1B N1B H1BA 115.2
H8CA C8C H8CB 109.5
H8CA C8C H8CC 109.5
H8CB C8C H8CC 109.5
C7C C8C H8CA 109.5
C7C C8C H8CB 109.5
C7C C8C H8CC 109.5
O3A C9A H9AA 109.5
O3A C9A H9AB 109.5
O3A C9A H9AC 109.5
H9AA C9A H9AB 109.5
H9AA C9A H9AC 109.5
H9AB C9A H9AC 109.5
O2C C7C N1C 123.6(7)
O2C C7C C8C 123.1(8)
N1C C7C C8C 112.9(11)
H8AA C8A H8AB 109.5
H8AA C8A H8AC 109.5
H8AB C8A H8AC 109.5
C7A C8A H8AA 109.5
C7A C8A H8AB 109.5
C7A C8A H8AC 109.5
O2A C7A N1A 123.5(7)
O2A C7A C8A 122.1(9)
N1A C7A C8A 114.4(11)
O1A C4A C5A 117.9(6)
O1A C4A C3A 122.1(6)
C5A C4A C3A 120.0
C4A C5A H5A 120.0
C6A C5A C4A 120.0
C6A C5A H5A 120.0
C5A C6A H6A 120.0
C1A C6A C5A 120.0
C1A C6A H6A 120.0
C6A C1A N1A 116.4(7)
C6A C1A C2A 120.0
C2A C1A N1A 123.6(7)
C1A C2A H2A 120.0
C3A C2A C1A 120.0
C3A C2A H2A 120.0
C4A C3A H3A 120.0
C2A C3A C4A 120.0
C2A C3A H3A 120.0
C2C C1C N1C 124.0(6)
C2C C1C C6C 120.0
C6C C1C N1C 115.9(6)
C1C C2C H2C 120.0
C1C C2C C3C 120.0
C3C C2C H2C 120.0
C2C C3C H3C 120.0
C4C C3C C2C 120.0
C4C C3C H3C 120.0
O1C C4C C3C 122.2(6)
O1C C4C C5C 117.7(5)
C5C C4C C3C 120.0
C4C C5C H5C 120.0
C4C C5C C6C 120.0
C6C C5C H5C 120.0
C1C C6C H6C 120.0
C5C C6C C1C 120.0
C5C C6C H6C 120.0
O2B C7B N1B 121.2(7)
O2B C7B C8B 121.8(8)
N1B C7B C8B 116.8(9)
C2B C1B N1B 122.4(6)
C2B C1B C6B 120.0
C6B C1B N1B 117.3(6)
C1B C2B H2B 120.0
C1B C2B C3B 120.0
C3B C2B H2B 120.0
C2B C3B H3B 120.0
C2B C3B C4B 120.0
C4B C3B H3B 120.0
O1B C4B C3B 123.5(5)
O1B C4B C5B 116.5(5)
C5B C4B C3B 120.0
C4B C5B H5B 120.0
C4B C5B C6B 120.0
C6B C5B H5B 120.0
C1B C6B H6B 120.0
C5B C6B C1B 120.0
C5B C6B H6B 120.0
C7B C8B H8BA 109.5
C7B C8B H8BB 109.5
C7B C8B H8BC 109.5
H8BA C8B H8BB 109.5
H8BA C8B H8BC 109.5
H8BB C8B H8BC 109.5
O3B C9B H9BA 109.5
O3B C9B H9BB 109.5
O3B C9B H9BC 109.5
H9BA C9B H9BB 109.5
H9BA C9B H9BC 109.5
H9BB C9B H9BC 109.5

loop_
_geom_bond_atom_site_label_1
_geom_bond_atom_site_label_2
_geom_bond_distance
O3C H3CA 0.8200
O3C C9C 1.411(8)
O2C C7C 1.190(14)
O1C H1C 0.8200
O1C C4C 1.378(5)
O1B H1B 0.8200
O1B C4B 1.381(5)
O2B C7B 1.226(10)
O2A C7A 1.191(14)
O3A H3AA 0.8200
O3A C9A 1.418(9)
O1A H1A 0.8200
O1A C4A 1.375(5)
O3B H3BA 0.8200
O3B C9B 1.405(9)
N1C H1CA 0.8600
N1C C7C 1.360(13)
N1C C1C 1.423(6)
N1A H1AA 0.8600
N1A C7A 1.358(13)
N1A C1A 1.422(6)
C9C H9CA 0.9600
C9C H9CB 0.9600
C9C H9CC 0.9600
N1B H1BA 0.8600
N1B C7B 1.344(11)
N1B C1B 1.416(6)
C8C H8CA 0.9600
C8C H8CB 0.9600
C8C H8CC 0.9600
C8C C7C 1.513(12)
C9A H9AA 0.9600
C9A H9AB 0.9600
C9A H9AC 0.9600
C8A H8AA 0.9600
C8A H8AB 0.9600
C8A H8AC 0.9600
C8A C7A 1.500(11)
C4A C5A 1.3900
C4A C3A 1.3900
C5A H5A 0.9300
C5A C6A 1.3900
C6A H6A 0.9300
C6A C1A 1.3900
C1A C2A 1.3900
C2A H2A 0.9300
C2A C3A 1.3900
C3A H3A 0.9300
C1C C2C 1.3900
C1C C6C 1.3900
C2C H2C 0.9300
C2C C3C 1.3900
C3C H3C 0.9300
C3C C4C 1.3900
C4C C5C 1.3900
C5C H5C 0.9300
C5C C6C 1.3900
C6C H6C 0.9300
C7B C8B 1.477(10)
C1B C2B 1.3900
C1B C6B 1.3900
C2B H2B 0.9300
C2B C3B 1.3900
C3B H3B 0.9300
C3B C4B 1.3900
C4B C5B 1.3900
C5B H5B 0.9300
C5B C6B 1.3900
C6B H6B 0.9300
C8B H8BA 0.9600
C8B H8BB 0.9600
C8B H8BC 0.9600
C9B H9BA 0.9600
C9B H9BB 0.9600
C9B H9BC 0.9600
